data_1506524
loop_
_publ_author_name
'Davis, Riju'
'Tamaoki, Nobuyuki'

_publ_section_title
;
 Novel photochromic spiroheterocyclic molecules via oxidation of
 1,8-diaminonaphthalene.
;
_journal_issue 8
_journal_name_full 'Organic letters'
_journal_page_first 1461
_journal_page_last 1464
_journal_paper_doi 10.1021/ol050138s
_journal_volume 7
_journal_year 2005
_chemical_formula_sum 'C20 H15 N3 O'
_chemical_formula_weight 313.35
_chemical_name_systematic
; 
 ? 
;
_space_group_IT_number 29
_symmetry_cell_setting orthorhombic
_symmetry_space_group_name_Hall 'P 2c -2ac'
_symmetry_space_group_name_H-M 'P c a 21'
_atom_sites_solution_hydrogens mixed
_atom_sites_solution_primary direct
_atom_sites_solution_secondary difmap
_audit_creation_method SHELXL-97
_cell_angle_alpha 90.00
_cell_angle_beta 90.00
_cell_angle_gamma 90.00
_cell_formula_units_Z 4
_cell_length_a 15.686(3)
_cell_length_b 12.040(2)
_cell_length_c 7.8796(15)
_cell_measurement_reflns_used 2357
_cell_measurement_temperature 203(2)
_cell_measurement_theta_max 25.682
_cell_measurement_theta_min 2.602
_cell_volume 1488.1(5)
_computing_cell_refinement 'Bruker SMART'
_computing_data_collection 'Bruker SMART'
_computing_data_reduction 'Bruker SAINT'
_computing_molecular_graphics 'Bruker SHELXTL'
_computing_publication_material 'Bruker SHELXTL'
_computing_structure_refinement 'SHELXL-97 (Sheldrick, 1997)'
_computing_structure_solution 'SHELXS-97 (Sheldrick, 1990)'
_diffrn_ambient_temperature 203(2)
_diffrn_detector_area_resol_mean 8.366
_diffrn_measured_fraction_theta_full 0.989
_diffrn_measured_fraction_theta_max 0.941
_diffrn_measurement_device_type 'CCD area detector'
_diffrn_measurement_method 'phi and omega scans'
_diffrn_radiation_monochromator graphite
_diffrn_radiation_source 'rotating anode'
_diffrn_radiation_type MoK\a
_diffrn_radiation_wavelength 0.71073
_diffrn_reflns_av_R_equivalents 0.0364
_diffrn_reflns_av_sigmaI/netI 0.0294
_diffrn_reflns_limit_h_max 20
_diffrn_reflns_limit_h_min -15
_diffrn_reflns_limit_k_max 15
_diffrn_reflns_limit_k_min -15
_diffrn_reflns_limit_l_max 10
_diffrn_reflns_limit_l_min -10
_diffrn_reflns_number 8601
_diffrn_reflns_theta_full 26.22
_diffrn_reflns_theta_max 28.15
_diffrn_reflns_theta_min 1.69
_diffrn_standards_decay_% 0.0
_diffrn_standards_interval_time 480
_diffrn_standards_number 36
_exptl_absorpt_coefficient_mu 0.089
_exptl_absorpt_correction_T_max 0.9982
_exptl_absorpt_correction_T_min 0.9738
_exptl_absorpt_correction_type empirical
_exptl_absorpt_process_details sadabs
_exptl_crystal_colour yellow
_exptl_crystal_density_diffrn 1.399
_exptl_crystal_density_method 'not measured'
_exptl_crystal_description plate
_exptl_crystal_F_000 656
_exptl_crystal_size_max 0.30
_exptl_crystal_size_mid 0.30
_exptl_crystal_size_min 0.02
_refine_diff_density_max 0.254
_refine_diff_density_min -0.236
_refine_diff_density_rms 0.079
_refine_ls_extinction_method none
_refine_ls_goodness_of_fit_ref 1.086
_refine_ls_hydrogen_treatment 'constr and fixed'
_refine_ls_matrix_type full
_refine_ls_number_parameters 217
_refine_ls_number_reflns 1849
_refine_ls_number_restraints 1
_refine_ls_restrained_S_all 1.086
_refine_ls_R_factor_all 0.0633
_refine_ls_R_factor_gt 0.0355
_refine_ls_shift/su_max 0.005
_refine_ls_shift/su_mean 0.001
_refine_ls_structure_factor_coef Fsqd
_refine_ls_weighting_details 'calc w=1/[\s^2^(Fo^2^)+(0.0722P)^2^+0.0000P] where P=(Fo^2^+2Fc^2^)/3'
_refine_ls_weighting_scheme calc
_refine_ls_wR_factor_gt 0.0855
_refine_ls_wR_factor_ref 0.1145
_reflns_number_gt 1405
_reflns_number_total 1849
_reflns_threshold_expression >2sigma(I)
_cod_data_source_file ol050138ssi20050121_074409.cif
_cod_data_source_block PNO-P1
_cod_depositor_comments
;
The following automatic conversions were performed:

'_symmetry_cell_setting' value 'Orthorhombic' changed to
'orthorhombic' according to
/home/saulius/struct/CIF-dictionaries/cif_core.dic dictionary named
'cif_core.dic' version 2.4.1 from 2010-06-29.

Automatic conversion script
Id: cif_fix_values 1715 2011-07-08 13:25:40Z adriana 

The following automatic conversions were performed:

'_atom_sites_solution_hydrogens' value 'geom and difmap' was changed
to 'mixed'.

Automatic conversion script
Id: cif_fix_values 6452 2018-10-05 10:23:21Z andrius 
;
_cod_original_cell_volume 1488.2(5)
_cod_original_sg_symbol_H-M Pca2(1)
_cod_database_code 1506524

loop_
_symmetry_equiv_pos_as_xyz
'x, y, z'
'-x, -y, z+1/2'
'x+1/2, -y, z'
'-x+1/2, y, z+1/2'

loop_
_atom_site_label
_atom_site_type_symbol
_atom_site_fract_x
_atom_site_fract_y
_atom_site_fract_z
_atom_site_U_iso_or_equiv
_atom_site_adp_type
_atom_site_occupancy
_atom_site_symmetry_multiplicity
_atom_site_calc_flag
_atom_site_refinement_flags
C1 C 0.3160(2) 0.0044(3) 0.3337(4) 0.0510(9) Uani 1 1 d .
H1 H 0.3348 -0.0582 0.3945 0.061 Uiso 1 1 calc R
C2 C 0.2304(3) 0.0242(3) 0.3184(4) 0.0495(9) Uani 1 1 d .
H2 H 0.1916 -0.0248 0.3698 0.059 Uiso 1 1 calc R
C3 C 0.1992(2) 0.1159(2) 0.2282(4) 0.0409(7) Uani 1 1 d .
H3 H 0.1402 0.1281 0.2187 0.049 Uiso 1 1 calc R
C4 C 0.2561(2) 0.1876(2) 0.1538(3) 0.0330(6) Uani 1 1 d .
C5 C 0.34500(19) 0.1701(2) 0.1681(4) 0.0341(7) Uani 1 1 d .
C6 C 0.3768(2) 0.0765(3) 0.2593(4) 0.0439(8) Uani 1 1 d .
C7 C 0.4658(3) 0.0623(3) 0.2685(5) 0.0552(9) Uani 1 1 d .
H7 H 0.4886 0.0018 0.3289 0.066 Uiso 1 1 calc R
C8 C 0.5189(2) 0.1352(3) 0.1910(5) 0.0569(10) Uani 1 1 d .
H8 H 0.5780 0.1237 0.1992 0.068 Uiso 1 1 calc R
C9 C 0.4895(2) 0.2264(3) 0.0997(5) 0.0455(8) Uani 1 1 d .
H9 H 0.5279 0.2750 0.0462 0.055 Uiso 1 1 calc R
C10 C 0.40259(17) 0.2440(2) 0.0893(4) 0.0327(6) Uani 1 1 d .
C11 C 0.28340(16) 0.3532(2) -0.0132(3) 0.0273(6) Uani 1 1 d .
C12 C 0.24972(18) 0.44320(19) -0.0988(4) 0.0266(5) Uani 1 1 d .
C13 C 0.16077(15) 0.4601(2) -0.1162(3) 0.0261(6) Uani 1 1 d .
C14 C 0.14818(16) 0.5635(2) -0.2095(3) 0.0266(6) Uani 1 1 d .
C15 C 0.07238(17) 0.6106(2) -0.2692(4) 0.0302(6) Uani 1 1 d .
C16 C 0.07746(18) 0.7107(2) -0.3558(4) 0.0372(7) Uani 1 1 d .
H16 H 0.0276 0.7450 -0.3961 0.045 Uiso 1 1 calc R
C17 C 0.1565(2) 0.7606(3) -0.3830(4) 0.0411(7) Uani 1 1 d .
H17 H 0.1587 0.8290 -0.4402 0.049 Uiso 1 1 calc R
C18 C 0.23189(19) 0.7124(2) -0.3284(4) 0.0349(7) Uani 1 1 d .
H18 H 0.2847 0.7467 -0.3491 0.042 Uiso 1 1 calc R
C19 C 0.22726(16) 0.6127(2) -0.2428(3) 0.0287(6) Uani 1 1 d .
C20 C 0.29776(16) 0.5380(2) -0.1789(4) 0.0288(6) Uani 1 1 d .
H20A H 0.3338 0.5120 -0.2724 0.035 Uiso 1 1 calc R
H20B H 0.3334 0.5764 -0.0953 0.035 Uiso 1 1 calc R
H40 H 0.1727 0.2887 0.0439 0.039 Uiso 1 1 d .
H41 H 0.4071 0.3708 -0.0609 0.047 Uiso 1 1 d .
N1 N -0.00642(14) 0.5584(2) -0.2402(3) 0.0355(6) Uani 1 1 d .
N2 N 0.22960(14) 0.27911(19) 0.0605(3) 0.0304(5) Uani 1 1 d .
N3 N 0.36856(14) 0.33433(19) 0.0017(3) 0.0305(5) Uani 1 1 d .
O1 O 0.10055(11) 0.39883(16) -0.0600(2) 0.0327(5) Uani 1 1 d .
H43 H 0.0016 0.4824 -0.2026 0.040 Uiso 1 1 d .
H44 H -0.0386 0.5635 -0.3294 0.044 Uiso 1 1 d .

loop_
_atom_site_aniso_label
_atom_site_aniso_U_11
_atom_site_aniso_U_22
_atom_site_aniso_U_33
_atom_site_aniso_U_23
_atom_site_aniso_U_13
_atom_site_aniso_U_12
C1 0.088(3) 0.0351(16) 0.0301(15) 0.0023(15) -0.0034(19) 0.0025(18)
C2 0.079(3) 0.0375(17) 0.0315(16) -0.0024(15) 0.0030(18) -0.0174(16)
C3 0.055(2) 0.0387(16) 0.0290(15) -0.0036(14) 0.0011(14) -0.0098(14)
C4 0.0470(16) 0.0309(14) 0.0212(13) -0.0055(13) 0.0021(12) -0.0022(13)
C5 0.0475(17) 0.0324(14) 0.0225(14) -0.0043(13) -0.0025(12) 0.0042(13)
C6 0.067(2) 0.0346(16) 0.0303(16) -0.0012(15) -0.0024(15) 0.0061(15)
C7 0.069(2) 0.050(2) 0.046(2) 0.0084(18) -0.0069(19) 0.0202(18)
C8 0.050(2) 0.066(2) 0.054(2) 0.008(2) -0.0055(18) 0.0197(17)
C9 0.0409(18) 0.055(2) 0.0401(18) 0.0066(16) -0.0008(15) 0.0109(15)
C10 0.0380(16) 0.0352(15) 0.0251(14) -0.0030(12) -0.0027(13) 0.0051(12)
C11 0.0291(14) 0.0322(14) 0.0205(13) -0.0059(11) 0.0034(11) -0.0016(11)
C12 0.0258(12) 0.0325(13) 0.0217(12) -0.0042(12) 0.0010(11) -0.0016(12)
C13 0.0254(14) 0.0336(14) 0.0192(13) -0.0059(11) 0.0025(11) -0.0029(11)
C14 0.0235(13) 0.0329(14) 0.0234(13) -0.0068(11) 0.0000(10) 0.0022(11)
C15 0.0267(13) 0.0395(15) 0.0245(13) -0.0051(12) 0.0013(11) 0.0054(11)
C16 0.0351(15) 0.0416(16) 0.0349(15) -0.0024(14) -0.0006(13) 0.0106(13)
C17 0.0507(18) 0.0351(15) 0.0375(18) 0.0011(15) 0.0004(14) 0.0006(13)
C18 0.0365(17) 0.0345(14) 0.0337(16) -0.0007(14) 0.0024(12) -0.0045(12)
C19 0.0291(14) 0.0329(14) 0.0240(13) -0.0054(12) -0.0005(11) -0.0010(11)
C20 0.0235(13) 0.0393(15) 0.0236(13) -0.0041(12) 0.0015(11) -0.0007(11)
N1 0.0228(11) 0.0502(15) 0.0336(13) -0.0001(12) -0.0017(10) 0.0022(10)
N2 0.0289(12) 0.0351(12) 0.0274(13) -0.0015(10) -0.0003(9) -0.0038(10)
N3 0.0269(11) 0.0359(13) 0.0288(12) 0.0010(11) 0.0005(10) 0.0025(10)
O1 0.0251(10) 0.0410(11) 0.0321(10) -0.0004(9) 0.0042(8) -0.0044(9)

loop_
_atom_type_symbol
_atom_type_description
_atom_type_scat_dispersion_real
_atom_type_scat_dispersion_imag
_atom_type_scat_source
C C 0.0033 0.0000 'International Tables Vol C Tables 4.2.6.8 and 6.1.1.4'
H H 0.0000 0.0000 'International Tables Vol C Tables 4.2.6.8 and 6.1.1.4'
N N 0.0061 0.0000 'International Tables Vol C Tables 4.2.6.8 and 6.1.1.4'
O O 0.0106 0.0000 'International Tables Vol C Tables 4.2.6.8 and 6.1.1.4'

loop_
_geom_angle_atom_site_label_1
_geom_angle_atom_site_label_2
_geom_angle_atom_site_label_3
_geom_angle
C2 C1 C6 121.1(3)
C2 C1 H1 119.5
C6 C1 H1 119.5
C1 C2 C3 121.7(3)
C1 C2 H2 119.2
C3 C2 H2 119.2
C4 C3 C2 119.0(3)
C4 C3 H3 120.5
C2 C3 H3 120.5
C3 C4 N2 122.0(3)
C3 C4 C5 120.9(3)
N2 C4 C5 117.1(2)
C10 C5 C4 120.1(2)
C10 C5 C6 119.7(3)
C4 C5 C6 120.2(3)
C7 C6 C1 124.8(3)
C7 C6 C5 117.9(3)
C1 C6 C5 117.2(3)
C8 C7 C6 120.4(3)
C8 C7 H7 119.8
C6 C7 H7 119.8
C7 C8 C9 122.8(3)
C7 C8 H8 118.6
C9 C8 H8 118.6
C10 C9 C8 118.6(3)
C10 C9 H9 120.7
C8 C9 H9 120.7
C9 C10 N3 121.8(3)
C9 C10 C5 120.5(3)
N3 C10 C5 117.7(2)
N2 C11 N3 117.6(2)
N2 C11 C12 119.1(2)
N3 C11 C12 123.3(2)
C11 C12 C13 122.5(2)
C11 C12 C20 127.4(2)
C13 C12 C20 110.1(2)
O1 C13 C12 127.7(2)
O1 C13 C14 124.6(2)
C12 C13 C14 107.7(2)
C15 C14 C19 121.2(3)
C15 C14 C13 129.1(2)
C19 C14 C13 109.6(2)
C16 C15 C14 118.0(3)
C16 C15 N1 121.3(2)
C14 C15 N1 120.7(3)
C15 C16 C17 120.0(3)
C15 C16 H16 120.0
C17 C16 H16 120.0
C18 C17 C16 122.1(3)
C18 C17 H17 119.0
C16 C17 H17 119.0
C19 C18 C17 118.1(3)
C19 C18 H18 120.9
C17 C18 H18 120.9
C18 C19 C14 120.5(2)
C18 C19 C20 130.0(2)
C14 C19 C20 109.5(2)
C12 C20 C19 103.0(2)
C12 C20 H20A 111.2
C19 C20 H20A 111.2
C12 C20 H20B 111.2
C19 C20 H20B 111.2
H20A C20 H20B 109.1
C15 N1 H43 110.9
C15 N1 H44 110.3
H43 N1 H44 113.0
C11 N2 C4 124.2(3)
C11 N2 H40 117.7
C4 N2 H40 118.1
C11 N3 C10 123.3(2)
C11 N3 H41 122.2
C10 N3 H41 113.4

loop_
_geom_bond_atom_site_label_1
_geom_bond_atom_site_label_2
_geom_bond_distance
C1 C2 1.369(5)
C1 C6 1.417(5)
C1 H1 0.9400
C2 C3 1.401(5)
C2 H2 0.9400
C3 C4 1.374(4)
C3 H3 0.9400
C4 N2 1.388(3)
C4 C5 1.414(4)
C5 C10 1.412(4)
C5 C6 1.426(4)
C6 C7 1.409(5)
C7 C8 1.355(5)
C7 H7 0.9400
C8 C9 1.391(5)
C8 H8 0.9400
C9 C10 1.382(4)
C9 H9 0.9400
C10 N3 1.394(4)
C11 N2 1.359(3)
C11 N3 1.360(3)
C11 C12 1.381(4)
C12 C13 1.417(4)
C12 C20 1.506(4)
C13 O1 1.278(3)
C13 C14 1.459(4)
C14 C15 1.399(4)
C14 C19 1.399(4)
C15 C16 1.387(4)
C15 N1 1.406(3)
C16 C17 1.394(4)
C16 H16 0.9400
C17 C18 1.386(4)
C17 H17 0.9400
C18 C19 1.378(4)
C18 H18 0.9400
C19 C20 1.512(4)
C20 H20A 0.9800
C20 H20B 0.9800
N1 H43 0.970
N1 H44 0.867
N2 H40 0.910
N3 H41 0.895

loop_
_geom_torsion_atom_site_label_1
_geom_torsion_atom_site_label_2
_geom_torsion_atom_site_label_3
_geom_torsion_atom_site_label_4
_geom_torsion
C6 C1 C2 C3 0.4(5)
C1 C2 C3 C4 -0.2(5)
C2 C3 C4 N2 179.0(3)
C2 C3 C4 C5 -0.3(4)
C3 C4 C5 C10 179.3(3)
N2 C4 C5 C10 0.0(4)
C3 C4 C5 C6 0.6(4)
N2 C4 C5 C6 -178.8(3)
C2 C1 C6 C7 -179.9(3)
C2 C1 C6 C5 -0.1(5)
C10 C5 C6 C7 0.7(4)
C4 C5 C6 C7 179.4(3)
C10 C5 C6 C1 -179.1(3)
C4 C5 C6 C1 -0.4(5)
C1 C6 C7 C8 179.1(4)
C5 C6 C7 C8 -0.8(5)
C6 C7 C8 C9 0.0(6)
C7 C8 C9 C10 0.7(5)
C8 C9 C10 N3 179.3(3)
C8 C9 C10 C5 -0.7(5)
C4 C5 C10 C9 -178.7(3)
C6 C5 C10 C9 0.0(4)
C4 C5 C10 N3 1.3(4)
C6 C5 C10 N3 -180.0(3)
N2 C11 C12 C13 -1.4(4)
N3 C11 C12 C13 178.6(2)
N2 C11 C12 C20 175.7(2)
N3 C11 C12 C20 -4.3(4)
C11 C12 C13 O1 -0.4(4)
C20 C12 C13 O1 -177.9(3)
C11 C12 C13 C14 178.7(2)
C20 C12 C13 C14 1.2(3)
O1 C13 C14 C15 -6.4(4)
C12 C13 C14 C15 174.5(3)
O1 C13 C14 C19 176.4(3)
C12 C13 C14 C19 -2.7(3)
C19 C14 C15 C16 -3.0(4)
C13 C14 C15 C16 -179.9(3)
C19 C14 C15 N1 177.7(2)
C13 C14 C15 N1 0.8(4)
C14 C15 C16 C17 0.9(4)
N1 C15 C16 C17 -179.9(3)
C15 C16 C17 C18 1.1(5)
C16 C17 C18 C19 -0.8(4)
C17 C18 C19 C14 -1.3(4)
C17 C18 C19 C20 175.7(3)
C15 C14 C19 C18 3.3(4)
C13 C14 C19 C18 -179.3(2)
C15 C14 C19 C20 -174.3(2)
C13 C14 C19 C20 3.2(3)
C11 C12 C20 C19 -176.8(3)
C13 C12 C20 C19 0.7(3)
C18 C19 C20 C12 -179.6(3)
C14 C19 C20 C12 -2.3(3)
N3 C11 N2 C4 2.0(3)
C12 C11 N2 C4 -178.0(3)
C3 C4 N2 C11 179.0(3)
C5 C4 N2 C11 -1.7(4)
N2 C11 N3 C10 -0.6(4)
C12 C11 N3 C10 179.4(2)
C9 C10 N3 C11 179.0(3)
C5 C10 N3 C11 -1.0(4)

loop_
_cod_related_entry_id
_cod_related_entry_code
_cod_related_entry_database
1 21157127 ChemSpider
